data_2243167
loop_
_publ_author_name
'Nehar, Oussama'
'Louhibi, Samira'
'Roisnel, Thierry'

_publ_section_title
;
 Synthesis and crystal structure of
 (<i>E</i>)-2-({2-[azaniumylidene(methylsulfanyl)methyl]hydrazinylidene}methyl)benzene-1,4-diol
 hydrogen sulfate
;
_journal_coeditor_code LH5926
_journal_issue 11
_journal_name_full 'Acta Crystallographica Section E'
_journal_page_first 1738
_journal_page_last 1740
_journal_paper_doi 10.1107/S2056989019014233
_journal_volume 75
_journal_year 2019
_chemical_compound_source 'synthesis as described'
_chemical_formula_iupac 'C9 H12 N3 O2 S +, H S O4 -'
_chemical_formula_moiety 'C9 H12 N3 O2 S +, H O4 S -'
_chemical_formula_sum 'C9 H13 N3 O6 S2'
_chemical_formula_weight 323.34
_chemical_name_systematic
;
(<i>E</i>)-2-({2-[Azaniumylidene(methylsulfanyl)methyl]hydrazinylidene}\
methyl)benzene-1,4-diol sulfate
;
_space_group_crystal_system monoclinic
_space_group_IT_number 14
_space_group_name_Hall '-P 2yn'
_space_group_name_H-M_alt 'P 1 21/n 1'
_symmetry_space_group_name_Hall '-P 2yn'
_symmetry_space_group_name_H-M 'P 1 21/n 1'
_atom_sites_solution_hydrogens mixed
_atom_sites_solution_primary dual
_atom_sites_solution_secondary difmap
_cell_angle_alpha 90
_cell_angle_beta 100.440(7)
_cell_angle_gamma 90
_cell_formula_units_Z 4
_cell_length_a 4.9411(8)
_cell_length_b 16.139(2)
_cell_length_c 16.426(3)
_cell_measurement_reflns_used 2859
_cell_measurement_temperature 150
_cell_measurement_theta_max 26.9884
_cell_measurement_theta_min 2.5241
_cell_volume 1288.2(4)
_computing_cell_refinement 'APEX2 (Bruker, 2014)'
_computing_data_collection 'APEX2 (Bruker, 2014)'
_computing_data_reduction 'APEX2 (Bruker, 2014)'
_computing_molecular_graphics 'SXGRAPH (Farrugia, 1999) and Mercury (Macrae et al., 2008)'
_computing_publication_material 'CRYSCALC (T. Roisnel, local program, 2019)'
_computing_structure_refinement 'SHELXL2018 (Sheldrick, 2015b)'
_computing_structure_solution 'SHELXT (Sheldrick, 2015a)'
_diffrn_ambient_temperature 150
_diffrn_detector 'CCD plate'
_diffrn_measured_fraction_theta_full 0.992
_diffrn_measured_fraction_theta_max 0.983
_diffrn_measurement_device_type 'Bruker APEXII'
_diffrn_measurement_method 'CCD rotation images, thin slices'
_diffrn_radiation_monochromator graphite
_diffrn_radiation_probe x-ray
_diffrn_radiation_source 'fine-focus sealed tube'
_diffrn_radiation_type MoK\a
_diffrn_radiation_wavelength 0.71073
_diffrn_reflns_av_R_equivalents 0.0449
_diffrn_reflns_av_unetI/netI 0.0607
_diffrn_reflns_limit_h_max 4
_diffrn_reflns_limit_h_min -6
_diffrn_reflns_limit_k_max 20
_diffrn_reflns_limit_k_min -19
_diffrn_reflns_limit_l_max 19
_diffrn_reflns_limit_l_min -21
_diffrn_reflns_number 7962
_diffrn_reflns_theta_full 25.242
_diffrn_reflns_theta_max 27.253
_diffrn_reflns_theta_min 3.569
_exptl_absorpt_coefficient_mu 0.444
_exptl_absorpt_correction_T_max 0.948
_exptl_absorpt_correction_T_min 0.838
_exptl_absorpt_correction_type multi-scan
_exptl_absorpt_process_details
;
(SADABS; Sheldrick, 2014)
;
_exptl_crystal_colour colourless
_exptl_crystal_density_diffrn 1.667
_exptl_crystal_description prism
_exptl_crystal_F_000 672
_exptl_crystal_size_max 0.380
_exptl_crystal_size_mid 0.150
_exptl_crystal_size_min 0.120
_refine_diff_density_max 0.358
_refine_diff_density_min -0.460
_refine_ls_extinction_method none
_refine_ls_goodness_of_fit_ref 1.034
_refine_ls_hydrogen_treatment mixed
_refine_ls_matrix_type full
_refine_ls_number_parameters 243
_refine_ls_number_reflns 2846
_refine_ls_number_restraints 8
_refine_ls_restrained_S_all 1.035
_refine_ls_R_factor_all 0.0763
_refine_ls_R_factor_gt 0.0497
_refine_ls_shift/su_max 0.000
_refine_ls_shift/su_mean 0.000
_refine_ls_structure_factor_coef Fsqd
_refine_ls_weighting_details 'w=1/[\s^2^(Fo^2^)+(0.0860P)^2^] where P=(Fo^2^+2Fc^2^)/3'
_refine_ls_weighting_scheme calc
_refine_ls_wR_factor_gt 0.1277
_refine_ls_wR_factor_ref 0.1467
_reflns_number_gt 2014
_reflns_number_total 2846
_reflns_threshold_expression >2sigma(I)
_cod_data_source_file lh5926sup1.cif
_cod_data_source_block global
_cod_original_cell_volume 1288.2(3)
_cod_database_code 2243167

loop_
_space_group_symop_operation_xyz
'x, y, z'
'-x+1/2, y+1/2, -z+1/2'
'-x, -y, -z'
'x-1/2, -y-1/2, z-1/2'

loop_
_atom_site_type_symbol
_atom_site_label
_atom_site_fract_x
_atom_site_fract_y
_atom_site_fract_z
_atom_site_U_iso_or_equiv
_atom_site_adp_type
_atom_site_calc_flag
_atom_site_occupancy
_atom_site_disorder_assembly
_atom_site_disorder_group
S S1 0.99180(14) 0.09724(4) 0.39012(4) 0.0247(2) Uani d 1 . .
C C1 1.1843(6) 0.05832(18) 0.31564(19) 0.0283(7) Uani d 1 . .
H H1A 1.103765 0.079127 0.260512 0.042 Uiso calc 1 . .
H H1B 1.178644 -0.002377 0.315474 0.042 Uiso calc 1 . .
H H1C 1.375761 0.076956 0.330229 0.042 Uiso calc 1 . .
C C2 1.0137(5) 0.20289(18) 0.37549(16) 0.0196(6) Uani d 1 . .
N N3 1.1584(4) 0.23722(15) 0.32555(15) 0.0212(5) Uani d 1 . .
H H3A 1.163(6) 0.2922(11) 0.3217(18) 0.025 Uiso d 1 . .
H H3B 1.253(5) 0.2090(17) 0.2961(16) 0.025 Uiso d 1 . .
N N4 0.8734(5) 0.25101(15) 0.41903(15) 0.0221(5) Uani d 1 . .
H H4 0.897(6) 0.304(2) 0.4220(19) 0.027 Uiso d 1 . .
N N5 0.7288(4) 0.21422(15) 0.47329(14) 0.0209(5) Uani d 1 . .
C C6 0.6012(5) 0.26348(17) 0.51479(17) 0.0207(6) Uani d 1 . .
H H6 0.611234 0.321565 0.506437 0.025 Uiso calc 1 . .
C C7 0.4421(5) 0.23214(17) 0.57410(16) 0.0179(6) Uani d 1 . .
C C8 0.4293(5) 0.14784(17) 0.59347(17) 0.0204(6) Uani d 1 . .
C C9 0.2738(5) 0.12280(18) 0.65151(18) 0.0239(6) Uani d 1 . .
H H9 0.265269 0.065663 0.664710 0.029 Uiso calc 1 . .
C C10 0.1324(5) 0.17925(17) 0.69007(17) 0.0225(6) Uani d 1 . .
H H10 0.025988 0.161037 0.729373 0.027 Uiso calc 1 . .
C C11 0.1446(5) 0.26363(17) 0.67161(17) 0.0199(6) Uani d 1 . .
C C12 0.2983(5) 0.28879(17) 0.61429(16) 0.0209(6) Uani d 1 . .
H H12 0.306923 0.346085 0.601728 0.025 Uiso calc 1 . .
O O13 0.5640(4) 0.08764(12) 0.55849(13) 0.0270(5) Uani d 1 . .
H H13 0.648(7) 0.106(2) 0.527(2) 0.032 Uiso d 1 . .
O O14 0.0054(4) 0.31741(13) 0.71335(13) 0.0279(5) Uani d 1 . .
H H14 0.001(6) 0.366(2) 0.697(2) 0.034 Uiso d 1 . .
S S2A 0.8844(12) 0.5353(4) 0.6254(4) 0.0254(10) Uani d 0.501(6) A 1
O O11A 1.081(3) 0.4743(10) 0.6620(9) 0.031(3) Uani d 0.501(6) A 1
O O12A 0.810(2) 0.5938(7) 0.6848(5) 0.030(2) Uani d 0.501(6) A 1
O O13A 0.9688(11) 0.5797(2) 0.5572(3) 0.0297(14) Uani d 0.501(6) A 1
O O14A 0.6216(9) 0.4839(3) 0.5891(3) 0.0302(13) Uani d 0.501(6) A 1
H H14A 0.476218 0.481337 0.608697 0.045 Uiso d 0.501(6) A 1
S S2B 0.9553(12) 0.5327(5) 0.6250(5) 0.0292(12) Uani d 0.499(6) A 2
O O11B 1.084(4) 0.4751(12) 0.6870(8) 0.038(3) Uani d 0.499(6) A 2
O O12B 0.767(2) 0.5891(7) 0.6534(6) 0.038(2) Uani d 0.499(6) A 2
O O13B 1.1639(10) 0.5733(3) 0.5857(3) 0.0294(13) Uani d 0.499(6) A 2
O O14B 0.7723(10) 0.4819(4) 0.5562(3) 0.0506(17) Uani d 0.499(6) A 2
H H14B 0.793868 0.463761 0.509852 0.076 Uiso d 0.499(6) A 2

loop_
_atom_site_aniso_label
_atom_site_aniso_U_11
_atom_site_aniso_U_22
_atom_site_aniso_U_33
_atom_site_aniso_U_12
_atom_site_aniso_U_13
_atom_site_aniso_U_23
S1 0.0307(4) 0.0178(4) 0.0285(4) -0.0005(3) 0.0136(3) 0.0018(3)
C1 0.0313(14) 0.0220(15) 0.0354(18) 0.0012(12) 0.0162(13) 0.0003(13)
C2 0.0205(11) 0.0207(14) 0.0172(14) -0.0001(11) 0.0027(11) -0.0014(11)
N3 0.0252(11) 0.0175(12) 0.0236(13) 0.0011(10) 0.0114(10) 0.0049(10)
N4 0.0285(11) 0.0178(12) 0.0228(13) -0.0013(10) 0.0121(10) 0.0013(10)
N5 0.0226(10) 0.0229(12) 0.0188(12) -0.0018(9) 0.0079(9) 0.0010(10)
C6 0.0230(11) 0.0178(14) 0.0220(15) -0.0004(11) 0.0057(11) 0.0001(11)
C7 0.0197(11) 0.0182(13) 0.0162(14) -0.0007(10) 0.0040(10) -0.0011(11)
C8 0.0214(11) 0.0185(14) 0.0211(15) -0.0003(10) 0.0035(11) -0.0024(11)
C9 0.0285(13) 0.0185(14) 0.0252(15) -0.0032(12) 0.0063(12) 0.0006(12)
C10 0.0249(12) 0.0238(15) 0.0201(15) -0.0030(11) 0.0075(11) 0.0009(12)
C11 0.0214(11) 0.0191(14) 0.0202(14) 0.0002(11) 0.0064(11) -0.0040(11)
C12 0.0244(12) 0.0172(14) 0.0213(15) -0.0008(11) 0.0043(11) 0.0002(11)
O13 0.0342(11) 0.0182(10) 0.0329(13) 0.0024(9) 0.0175(9) -0.0009(9)
O14 0.0363(10) 0.0186(10) 0.0336(12) 0.0014(9) 0.0186(9) -0.0015(9)
S2A 0.038(3) 0.0164(14) 0.0231(13) -0.0028(16) 0.0076(16) 0.0061(9)
O11A 0.028(3) 0.020(3) 0.043(8) 0.003(3) 0.007(5) 0.010(5)
O12A 0.040(4) 0.026(3) 0.026(4) -0.010(3) 0.009(3) -0.005(3)
O13A 0.050(3) 0.018(2) 0.026(3) -0.004(2) 0.021(2) 0.0035(18)
O14A 0.031(2) 0.025(2) 0.038(3) -0.0049(18) 0.016(2) -0.0021(19)
S2B 0.037(3) 0.0182(14) 0.0338(15) -0.0054(16) 0.0117(17) -0.0075(10)
O11B 0.051(4) 0.030(4) 0.035(7) -0.001(3) 0.014(5) 0.007(5)
O12B 0.038(4) 0.017(3) 0.062(7) 0.005(3) 0.021(5) -0.011(5)
O13B 0.030(3) 0.025(2) 0.036(3) 0.0028(19) 0.014(2) 0.008(2)
O14B 0.042(3) 0.068(4) 0.044(3) -0.018(3) 0.012(3) -0.029(3)

loop_
_atom_type_symbol
_atom_type_description
_atom_type_scat_dispersion_real
_atom_type_scat_dispersion_imag
_atom_type_scat_source
C C 0.0033 0.0016 'International Tables Vol C Tables 4.2.6.8 and 6.1.1.4'
H H 0.0000 0.0000 'International Tables Vol C Tables 4.2.6.8 and 6.1.1.4'
N N 0.0061 0.0033 'International Tables Vol C Tables 4.2.6.8 and 6.1.1.4'
O O 0.0106 0.0060 'International Tables Vol C Tables 4.2.6.8 and 6.1.1.4'
S S 0.1246 0.1234 'International Tables Vol C Tables 4.2.6.8 and 6.1.1.4'

loop_
_geom_angle_atom_site_label_1
_geom_angle_atom_site_label_2
_geom_angle_atom_site_label_3
_geom_angle
C2 S1 C1 101.32(13)
S1 C1 H1A 109.5
S1 C1 H1B 109.5
H1A C1 H1B 109.5
S1 C1 H1C 109.5
H1A C1 H1C 109.5
H1B C1 H1C 109.5
N3 C2 N4 119.2(3)
N3 C2 S1 124.2(2)
N4 C2 S1 116.7(2)
C2 N3 H3A 119.5(19)
C2 N3 H3B 123(2)
H3A N3 H3B 118(3)
C2 N4 N5 118.6(2)
C2 N4 H4 122(2)
N5 N4 H4 118(2)
C6 N5 N4 116.1(2)
N5 C6 C7 121.3(3)
N5 C6 H6 119.4
C7 C6 H6 119.4
C12 C7 C8 118.7(2)
C12 C7 C6 118.3(2)
C8 C7 C6 123.0(2)
O13 C8 C9 117.1(2)
O13 C8 C7 123.4(2)
C9 C8 C7 119.5(2)
C10 C9 C8 121.0(3)
C10 C9 H9 119.5
C8 C9 H9 119.5
C9 C10 C11 120.1(2)
C9 C10 H10 120.0
C11 C10 H10 120.0
O14 C11 C12 123.2(3)
O14 C11 C10 117.6(2)
C12 C11 C10 119.2(2)
C11 C12 C7 121.5(3)
C11 C12 H12 119.2
C7 C12 H12 119.2
C8 O13 H13 112(2)
C11 O14 H14 115(2)
O11A S2A O12A 113.5(9)
O11A S2A O13A 113.2(7)
O12A S2A O13A 109.8(7)
O11A S2A O14A 104.4(10)
O12A S2A O14A 107.9(5)
O13A S2A O14A 107.6(5)
S2A O14A H14A 126.1
O12B S2B O11B 114.1(9)
O12B S2B O13B 114.0(7)
O11B S2B O13B 110.1(9)
O12B S2B O14B 104.2(6)
O11B S2B O14B 107.4(11)
O13B S2B O14B 106.2(5)
S2B O14B H14B 133.8

loop_
_geom_bond_atom_site_label_1
_geom_bond_atom_site_label_2
_geom_bond_distance
S1 C2 1.728(3)
S1 C1 1.794(3)
C1 H1A 0.9800
C1 H1B 0.9800
C1 H1C 0.9800
C2 N3 1.305(3)
C2 N4 1.332(3)
N3 H3A 0.890(18)
N3 H3B 0.861(17)
N4 N5 1.374(3)
N4 H4 0.86(3)
N5 C6 1.285(3)
C6 C7 1.449(3)
C6 H6 0.9500
C7 C12 1.395(4)
C7 C8 1.401(4)
C8 O13 1.362(3)
C8 C9 1.388(4)
C9 C10 1.371(4)
C9 H9 0.9500
C10 C11 1.399(4)
C10 H10 0.9500
C11 O14 1.367(3)
C11 C12 1.374(3)
C12 H12 0.9500
O13 H13 0.78(3)
O14 H14 0.83(4)
S2A O11A 1.435(8)
S2A O12A 1.452(7)
S2A O13A 1.453(6)
S2A O14A 1.564(8)
O14A H14A 0.8399
S2B O12B 1.437(7)
S2B O11B 1.439(8)
S2B O13B 1.467(6)
S2B O14B 1.549(9)
O14B H14B 0.8401

loop_
_geom_hbond_atom_site_label_D
_geom_hbond_atom_site_label_H
_geom_hbond_atom_site_label_A
_geom_hbond_site_symmetry_A
_geom_hbond_distance_DH
_geom_hbond_distance_HA
_geom_hbond_distance_DA
_geom_hbond_angle_DHA
_geom_hbond_publ_flag
C10 H10 O12A 2_546 0.95 2.60 3.541(10) 169.5 yes
N3 H3A O12A 3_766 0.890(18) 1.85(2) 2.738(12) 178(3) yes
N3 H3A O12B 3_766 0.890(18) 1.98(2) 2.841(11) 163(3) yes
N3 H3B O14 4_765 0.861(17) 2.049(19) 2.874(3) 160(3) yes
N4 H4 O13A 3_766 0.86(3) 2.00(3) 2.849(5) 167(3) yes
N4 H4 O13B 3_766 0.86(3) 2.00(3) 2.841(5) 164(3) yes
O13 H13 N5 . 0.78(3) 2.03(3) 2.685(3) 142(3) yes
O14 H14 O11A 1_455 0.83(4) 1.90(4) 2.716(16) 167(3) yes
O14 H14 O11B 1_455 0.83(4) 1.82(4) 2.62(2) 162(3) yes
O14A H14A O11A 1_455 0.84 2.28 3.123(17) 180.0 yes
O14B H14B S2B 3_766 0.84 2.73 3.490(9) 151.6 yes
O14B H14B O13B 3_766 0.84 1.73 2.567(7) 179.6 yes

loop_
_geom_torsion_atom_site_label_1
_geom_torsion_atom_site_label_2
_geom_torsion_atom_site_label_3
_geom_torsion_atom_site_label_4
_geom_torsion
C1 S1 C2 N3 -4.6(3)
C1 S1 C2 N4 175.8(2)
N3 C2 N4 N5 -178.0(2)
S1 C2 N4 N5 1.6(3)
C2 N4 N5 C6 178.8(2)
N4 N5 C6 C7 -179.8(2)
N5 C6 C7 C12 -177.1(2)
N5 C6 C7 C8 3.7(4)
C12 C7 C8 O13 -179.3(2)
C6 C7 C8 O13 -0.1(4)
C12 C7 C8 C9 0.3(4)
C6 C7 C8 C9 179.5(2)
O13 C8 C9 C10 179.7(2)
C7 C8 C9 C10 0.1(4)
C8 C9 C10 C11 -0.4(4)
C9 C10 C11 O14 -178.4(2)
C9 C10 C11 C12 0.3(4)
O14 C11 C12 C7 178.7(2)
C10 C11 C12 C7 0.1(4)
C8 C7 C12 C11 -0.4(4)
C6 C7 C12 C11 -179.6(2)
